data_4023721
loop_
_publ_author_name
'Joshua G. Pierce'
'Dhanalakshmi Kasi'
'Makoto Fushimi'
'Anthony Cuzzupe'
'Peter Wipf'

_publ_section_title
;
 Synthesis of Hydroxylated Bicyclic Amino Acids from
 L-Tyrosine: Octahydro-1H-indole Carboxylates
;
_journal_name_full 'Journal of Organic Chemistry'
_journal_page_first 7807
_journal_page_last 7810
_journal_paper_doi 10.1021/jo801552j
_journal_volume 73
_journal_year 2008
_chemical_formula_sum 'C17 H20 Br N O7'
_chemical_formula_weight 430.25
_chemical_name_systematic
; 
 ? 
;
_space_group_IT_number 33
_symmetry_cell_setting orthorhombic
_symmetry_space_group_name_Hall 'P 2c -2n'
_symmetry_space_group_name_H-M 'P n a 21'
_atom_sites_solution_hydrogens geom
_atom_sites_solution_primary direct
_atom_sites_solution_secondary difmap
_audit_creation_method SHELXL-97
_cell_angle_alpha 90.00
_cell_angle_beta 90.00
_cell_angle_gamma 90.00
_cell_formula_units_Z 8
_cell_length_a 16.5665(14)
_cell_length_b 5.8536(5)
_cell_length_c 35.113(3)
_cell_measurement_reflns_used 4284
_cell_measurement_temperature 173(2)
_cell_measurement_theta_max 26.80
_cell_measurement_theta_min 2.32
_cell_volume 3405.1(5)
_computing_cell_refinement 'Bruker SMART'
_computing_data_collection 'Bruker SMART'
_computing_data_reduction 'Bruker SAINT'
_computing_molecular_graphics 'Bruker SHELXTL'
_computing_publication_material 'Bruker SHELXTL'
_computing_structure_refinement 'SHELXL-97 (Sheldrick, 1997)'
_computing_structure_solution 'SHELXS-97 (Sheldrick, 1990)'
_diffrn_ambient_temperature 173(2)
_diffrn_measured_fraction_theta_full 0.983
_diffrn_measured_fraction_theta_max 0.983
_diffrn_measurement_device_type 'CCD area detector'
_diffrn_measurement_method 'phi and omega scans'
_diffrn_radiation_monochromator graphite
_diffrn_radiation_source 'fine-focus sealed tube'
_diffrn_radiation_type MoK\a
_diffrn_radiation_wavelength 0.71073
_diffrn_reflns_av_R_equivalents 0.0628
_diffrn_reflns_av_sigmaI/netI 0.0705
_diffrn_reflns_limit_h_max 24
_diffrn_reflns_limit_h_min -25
_diffrn_reflns_limit_k_max 8
_diffrn_reflns_limit_k_min -8
_diffrn_reflns_limit_l_max 53
_diffrn_reflns_limit_l_min -51
_diffrn_reflns_number 41660
_diffrn_reflns_theta_full 32.59
_diffrn_reflns_theta_max 32.59
_diffrn_reflns_theta_min 2.32
_exptl_absorpt_coefficient_mu 2.456
_exptl_absorpt_correction_T_max 0.6140
_exptl_absorpt_correction_T_min 0.4554
_exptl_absorpt_correction_type none
_exptl_crystal_density_diffrn 1.679
_exptl_crystal_density_meas 0
_exptl_crystal_density_method 'not measured'
_exptl_crystal_F_000 1760
_exptl_crystal_size_max 0.38
_exptl_crystal_size_mid 0.22
_exptl_crystal_size_min 0.22
_refine_diff_density_max 1.661
_refine_diff_density_min -0.582
_refine_diff_density_rms 0.121
_refine_ls_abs_structure_details 'Flack H D (1983), Acta Cryst. A39, 876-881'
_refine_ls_abs_structure_Flack 0.023(15)
_refine_ls_extinction_method none
_refine_ls_goodness_of_fit_ref 0.992
_refine_ls_hydrogen_treatment mixed
_refine_ls_matrix_type full
_refine_ls_number_parameters 470
_refine_ls_number_reflns 11941
_refine_ls_number_restraints 1
_refine_ls_restrained_S_all 0.992
_refine_ls_R_factor_all 0.0984
_refine_ls_R_factor_gt 0.0571
_refine_ls_shift/su_max 0.021
_refine_ls_shift/su_mean 0.002
_refine_ls_structure_factor_coef Fsqd
_refine_ls_weighting_details 'calc w=1/[\s^2^(Fo^2^)+(0.0665P)^2^+0.0000P] where P=(Fo^2^+2Fc^2^)/3'
_refine_ls_weighting_scheme calc
_refine_ls_wR_factor_gt 0.1193
_refine_ls_wR_factor_ref 0.1386
_reflns_number_gt 7815
_reflns_number_total 11941
_reflns_threshold_expression >2sigma(I)
_cod_data_source_file jo801552j_si_002.cif
_cod_data_source_block mf468
_cod_depositor_comments
;
The following automatic conversions were performed:
'_symmetry_cell_setting' value 'Orthorhombic' changed to 'orthorhombic'
according to '/home/saulius/struct/CIF-dictionaries/cif_core.dic'
dictionary named 'cif_core.dic' version 2.4.1 from 2010-06-29.

Automatic conversion script
Id: cif_fix_enum 1527 2010-12-29 10:47:43Z saulius 
;
_cod_database_code 4023721

loop_
_symmetry_equiv_pos_as_xyz
'x, y, z'
'-x, -y, z+1/2'
'x+1/2, -y+1/2, z'
'-x+1/2, y+1/2, z+1/2'

loop_
_atom_site_label
_atom_site_type_symbol
_atom_site_fract_x
_atom_site_fract_y
_atom_site_fract_z
_atom_site_U_iso_or_equiv
_atom_site_adp_type
_atom_site_occupancy
_atom_site_symmetry_multiplicity
_atom_site_calc_flag
_atom_site_refinement_flags
_atom_site_disorder_assembly
_atom_site_disorder_group
Br1 Br 0.65385(4) 1.26021(8) 0.453165(13) 0.0276(2) Uani 1 1 d . . .
N1 N 0.36958(19) 1.3920(6) 0.31035(10) 0.0166(7) Uani 1 1 d . . .
C1 C 0.3192(2) 1.3756(7) 0.34472(12) 0.0174(8) Uani 1 1 d . . .
H1A H 0.3354 1.2382 0.3598 0.021 Uiso 1 1 calc R . .
O1 O 0.3762(4) 1.7418(5) 0.36378(16) 0.0296(13) Uani 1 1 d . . .
Br2 Br 0.09482(4) 0.76556(9) -0.034202(12) 0.0275(2) Uani 1 1 d . . .
N2 N 0.37733(18) 0.8910(6) 0.10914(10) 0.0173(7) Uani 1 1 d . . .
O2 O 0.27994(19) 1.5793(5) 0.39919(9) 0.0290(7) Uani 1 1 d . . .
C2 C 0.2336(2) 1.3419(7) 0.32883(12) 0.0166(8) Uani 1 1 d . . .
H2A H 0.2219 1.1785 0.3241 0.020 Uiso 1 1 calc R . .
H2B H 0.1923 1.4048 0.3463 0.020 Uiso 1 1 calc R . .
C3 C 0.2371(2) 1.4775(7) 0.29154(12) 0.0180(8) Uani 1 1 d . . .
O3 O 0.2426(3) 1.7125(5) 0.30248(15) 0.0237(9) Uani 1 1 d . . .
H3A H 0.2101 1.7901 0.2894 0.036 Uiso 1 1 calc R . .
O4 O 0.09526(17) 1.4898(5) 0.28033(9) 0.0244(7) Uani 1 1 d . . .
H4B H 0.0633 1.5463 0.2643 0.037 Uiso 1 1 calc R . .
C4 C 0.1697(3) 1.4462(9) 0.26281(16) 0.0175(10) Uani 1 1 d . . .
H4A H 0.1773 1.5644 0.2426 0.021 Uiso 1 1 calc R . .
O5 O 0.1477(2) 1.0300(6) 0.26745(10) 0.0213(8) Uani 1 1 d . . .
H5B H 0.1892 0.9579 0.2741 0.032 Uiso 1 1 calc R . .
C5 C 0.1701(3) 1.2132(8) 0.24319(18) 0.0175(10) Uani 1 1 d . . .
H5A H 0.1300 1.2193 0.2219 0.021 Uiso 1 1 calc R . .
O6 O 0.2668(2) 1.3099(6) 0.19502(11) 0.0251(7) Uani 1 1 d . . .
H6B H 0.2677 1.2369 0.1744 0.038 Uiso 1 1 calc R . .
C6 C 0.2529(2) 1.1564(7) 0.22567(12) 0.0179(8) Uani 1 1 d . . .
H6A H 0.2519 0.9965 0.2156 0.021 Uiso 1 1 calc R . .
C7 C 0.3197(2) 1.1772(9) 0.25529(13) 0.0198(8) Uani 1 1 d . . .
H7A H 0.3129 1.0549 0.2745 0.024 Uiso 1 1 calc R . .
H7B H 0.3725 1.1538 0.2427 0.024 Uiso 1 1 calc R . .
O7 O 0.48466(16) 1.4837(5) 0.27950(9) 0.0226(6) Uani 1 1 d . . .
O8 O 0.3720(3) 1.2403(5) 0.05552(16) 0.0283(13) Uani 1 1 d . . .
C8 C 0.3201(2) 1.4063(7) 0.27525(12) 0.0151(8) Uani 1 1 d . . .
H8A H 0.3416 1.5276 0.2579 0.018 Uiso 1 1 calc R . .
C9 C 0.4499(2) 1.4254(6) 0.30913(12) 0.0169(8) Uani 1 1 d . . .
O9 O 0.46894(18) 1.0773(5) 0.02075(9) 0.0284(7) Uani 1 1 d . . .
C10 C 0.4989(2) 1.3835(7) 0.34453(13) 0.0171(8) Uani 1 1 d . . .
O10 O 0.5049(3) 1.2108(5) 0.11673(16) 0.0254(9) Uani 1 1 d . . .
H10A H 0.5369 1.2885 0.1300 0.038 Uiso 1 1 calc R . .
O11 O 0.65238(17) 0.9863(5) 0.13959(9) 0.0242(7) Uani 1 1 d . . .
H11B H 0.6844 1.0442 0.1554 0.036 Uiso 1 1 calc R . .
C11 C 0.5535(2) 1.5478(7) 0.35624(12) 0.0215(9) Uani 1 1 d . . .
H11A H 0.5595 1.6846 0.3420 0.026 Uiso 1 1 calc R . .
O12 O 0.5996(2) 0.5306(6) 0.15236(11) 0.0207(8) Uani 1 1 d . . .
H12B H 0.5585 0.4573 0.1455 0.031 Uiso 1 1 calc R . .
C12 C 0.5996(2) 1.5135(7) 0.38883(12) 0.0220(9) Uani 1 1 d . . .
H12A H 0.6359 1.6282 0.3974 0.026 Uiso 1 1 calc R . .
O13 O 0.48024(19) 0.8136(6) 0.22520(10) 0.0228(6) Uani 1 1 d . . .
H13A H 0.4794 0.7410 0.2458 0.034 Uiso 1 1 calc R . .
C13 C 0.5920(3) 1.3120(9) 0.40844(15) 0.0213(9) Uani 1 1 d . . .
O14 O 0.26264(17) 0.9846(5) 0.14010(9) 0.0234(6) Uani 1 1 d . . .
C14 C 0.5400(3) 1.1397(7) 0.39635(13) 0.0219(9) Uani 1 1 d . . .
H14A H 0.5369 0.9989 0.4097 0.026 Uiso 1 1 calc R . .
C15 C 0.4925(2) 1.1785(9) 0.36408(13) 0.0188(8) Uani 1 1 d . . .
H15A H 0.4559 1.0645 0.3556 0.023 Uiso 1 1 calc R . .
C16 C 0.3291(3) 1.5914(7) 0.36917(13) 0.0223(9) Uani 1 1 d . . .
C17 C 0.2902(6) 1.7575(8) 0.4274(2) 0.035(2) Uani 1 1 d . . .
H17A H 0.2506 1.7366 0.4478 0.052 Uiso 1 1 calc R . .
H17B H 0.2820 1.9069 0.4154 0.052 Uiso 1 1 calc R . .
H17C H 0.3448 1.7494 0.4380 0.052 Uiso 1 1 calc R . .
C18 C 0.4280(2) 0.8753(6) 0.07476(12) 0.0162(8) Uani 1 1 d . . .
H18A H 0.4116 0.7388 0.0595 0.019 Uiso 1 1 calc R . .
C19 C 0.5132(2) 0.8379(7) 0.09096(12) 0.0179(8) Uani 1 1 d . . .
H19A H 0.5237 0.6741 0.0960 0.021 Uiso 1 1 calc R . .
H19B H 0.5551 0.8979 0.0736 0.021 Uiso 1 1 calc R . .
C20 C 0.5097(2) 0.9748(6) 0.12792(12) 0.0174(8) Uani 1 1 d . . .
C21 C 0.5777(3) 0.9425(9) 0.15738(15) 0.0196(10) Uani 1 1 d . . .
H21A H 0.5702 1.0622 0.1774 0.024 Uiso 1 1 calc R . .
C22 C 0.5765(3) 0.7092(8) 0.17768(17) 0.0176(10) Uani 1 1 d . . .
H22A H 0.6163 0.7142 0.1991 0.021 Uiso 1 1 calc R . .
C23 C 0.4943(2) 0.6568(8) 0.19414(12) 0.0192(8) Uani 1 1 d . . .
H23A H 0.4947 0.4975 0.2044 0.023 Uiso 1 1 calc R . .
C24 C 0.4277(2) 0.6760(9) 0.16463(13) 0.0191(8) Uani 1 1 d . . .
H24A H 0.3749 0.6540 0.1773 0.023 Uiso 1 1 calc R . .
H24B H 0.4343 0.5525 0.1456 0.023 Uiso 1 1 calc R . .
C25 C 0.4278(2) 0.9070(7) 0.14406(12) 0.0173(8) Uani 1 1 d . . .
H25A H 0.4067 1.0295 0.1613 0.021 Uiso 1 1 calc R . .
C26 C 0.2976(2) 0.9244(6) 0.10989(12) 0.0161(8) Uani 1 1 d . . .
C27 C 0.2491(2) 0.8820(7) 0.07501(14) 0.0187(8) Uani 1 1 d . . .
C28 C 0.2541(2) 0.6787(9) 0.05553(14) 0.0201(8) Uani 1 1 d . . .
H28A H 0.2897 0.5623 0.0641 0.024 Uiso 1 1 calc R . .
C29 C 0.2068(3) 0.6435(7) 0.02311(12) 0.0211(8) Uani 1 1 d . . .
H29A H 0.2101 0.5028 0.0097 0.025 Uiso 1 1 calc R . .
C30 C 0.1564(3) 0.8101(10) 0.01077(15) 0.0215(9) Uani 1 1 d . . .
C31 C 0.1485(3) 1.0175(7) 0.03073(13) 0.0234(9) Uani 1 1 d . . .
H31A H 0.1129 1.1331 0.0219 0.028 Uiso 1 1 calc R . .
C32 C 0.1940(2) 1.0501(7) 0.06379(13) 0.0216(9) Uani 1 1 d . . .
H32A H 0.1876 1.1851 0.0785 0.026 Uiso 1 1 calc R . .
C33 C 0.4190(2) 1.0892(7) 0.05078(12) 0.0206(9) Uani 1 1 d . . .
C34 C 0.4566(6) 1.2554(7) -0.0066(2) 0.034(2) Uani 1 1 d . . .
H34A H 0.4940 1.2349 -0.0280 0.051 Uiso 1 1 calc R . .
H34B H 0.4663 1.4040 0.0054 0.051 Uiso 1 1 calc R . .
H34C H 0.4009 1.2492 -0.0160 0.051 Uiso 1 1 calc R . .

loop_
_atom_site_aniso_label
_atom_site_aniso_U_11
_atom_site_aniso_U_22
_atom_site_aniso_U_33
_atom_site_aniso_U_23
_atom_site_aniso_U_13
_atom_site_aniso_U_12
Br1 0.0284(4) 0.0344(4) 0.0200(5) 0.0016(2) -0.0078(3) 0.00182(17)
N1 0.0162(15) 0.0202(17) 0.0133(16) 0.0046(13) -0.0029(13) -0.0031(12)
C1 0.0143(18) 0.0202(19) 0.018(2) -0.0016(16) 0.0015(15) -0.0019(14)
O1 0.032(3) 0.022(3) 0.035(4) -0.0055(12) 0.001(3) -0.0086(12)
Br2 0.0283(4) 0.0343(4) 0.0199(5) -0.0037(2) -0.0083(3) -0.00236(17)
N2 0.0148(15) 0.0231(18) 0.0140(16) -0.0006(13) 0.0002(13) 0.0013(13)
O2 0.0305(17) 0.0368(18) 0.0197(16) -0.0101(13) 0.0062(13) -0.0057(14)
C2 0.0127(18) 0.022(2) 0.0147(19) 0.0000(17) 0.0038(14) -0.0008(16)
C3 0.0155(19) 0.0161(19) 0.022(2) 0.0005(16) -0.0011(16) 0.0002(15)
O3 0.0242(18) 0.0187(14) 0.028(2) -0.0036(17) -0.0097(16) 0.0013(15)
O4 0.0198(15) 0.0297(17) 0.0236(16) 0.0010(14) -0.0040(13) 0.0059(12)
C4 0.014(2) 0.018(2) 0.020(2) 0.0084(19) -0.0017(18) -0.0041(17)
O5 0.0205(18) 0.0161(16) 0.0273(19) 0.0028(14) -0.0042(15) 0.0005(14)
C5 0.015(2) 0.0180(19) 0.020(3) 0.007(2) -0.0003(18) 0.0020(18)
O6 0.0302(18) 0.0319(16) 0.0131(16) -0.0039(16) -0.0003(13) -0.0018(16)
C6 0.0200(19) 0.0151(19) 0.019(2) -0.0017(16) -0.0056(16) -0.0014(16)
C7 0.0163(19) 0.023(2) 0.020(2) -0.001(2) 0.0000(17) 0.0032(18)
O7 0.0148(14) 0.0350(17) 0.0181(15) 0.0069(13) 0.0032(11) -0.0005(12)
O8 0.022(2) 0.026(3) 0.037(4) 0.0063(13) 0.003(3) 0.0089(12)
C8 0.0114(17) 0.0208(19) 0.0130(19) 0.0027(16) -0.0019(15) -0.0047(14)
C9 0.0199(19) 0.0143(18) 0.0165(19) 0.0005(15) -0.0001(17) -0.0010(15)
O9 0.0318(18) 0.0311(17) 0.0223(17) 0.0083(13) 0.0012(14) 0.0049(13)
C10 0.0162(19) 0.019(2) 0.016(2) 0.0015(17) -0.0015(16) 0.0022(15)
O10 0.0278(19) 0.0158(13) 0.033(2) 0.0012(18) -0.0094(17) -0.0009(15)
O11 0.0164(15) 0.0263(17) 0.0299(17) 0.0039(14) -0.0004(13) -0.0063(12)
C11 0.019(2) 0.021(2) 0.025(2) 0.0035(17) -0.0013(17) 0.0003(16)
O12 0.0168(17) 0.0189(16) 0.0263(19) -0.0054(14) -0.0053(14) -0.0044(13)
C12 0.019(2) 0.022(2) 0.025(2) -0.0011(18) -0.0040(17) -0.0016(16)
O13 0.0285(17) 0.0277(15) 0.0121(16) -0.0049(16) -0.0004(13) 0.0027(16)
C13 0.021(2) 0.025(2) 0.018(2) 0.002(2) -0.0013(17) 0.003(2)
O14 0.0210(15) 0.0303(16) 0.0190(15) -0.0061(13) -0.0005(12) 0.0050(12)
C14 0.025(2) 0.019(2) 0.022(2) 0.0026(17) 0.0015(18) 0.0044(17)
C15 0.017(2) 0.022(2) 0.018(2) -0.001(2) -0.0022(17) -0.0008(18)
C16 0.021(2) 0.024(2) 0.022(2) -0.0047(17) -0.0009(17) 0.0002(16)
C17 0.038(4) 0.035(5) 0.032(5) -0.016(2) -0.008(3) 0.005(2)
C18 0.0150(18) 0.0160(18) 0.0175(19) -0.0040(15) -0.0001(15) 0.0015(14)
C19 0.0172(19) 0.017(2) 0.020(2) 0.0015(17) -0.0028(15) 0.0017(16)
C20 0.018(2) 0.0127(18) 0.021(2) 0.0042(15) -0.0033(16) -0.0015(15)
C21 0.020(2) 0.017(2) 0.022(2) -0.0014(19) -0.008(2) 0.0008(18)
C22 0.020(2) 0.0165(17) 0.017(2) 0.004(2) -0.0062(19) 0.003(2)
C23 0.021(2) 0.022(2) 0.015(2) 0.0020(17) 0.0004(16) -0.0003(16)
C24 0.0160(19) 0.020(2) 0.021(2) 0.0037(19) -0.0012(16) -0.0007(18)
C25 0.0154(18) 0.022(2) 0.014(2) -0.0039(16) -0.0024(15) -0.0002(15)
C26 0.0160(18) 0.0128(17) 0.019(2) 0.0002(15) -0.0007(16) -0.0014(14)
C27 0.0144(19) 0.020(2) 0.022(2) 0.0061(18) -0.0009(17) 0.0003(15)
C28 0.0162(19) 0.018(2) 0.026(3) -0.003(2) -0.0007(18) 0.0015(18)
C29 0.026(2) 0.021(2) 0.017(2) -0.0052(17) -0.0003(18) -0.0049(17)
C30 0.019(2) 0.030(2) 0.015(2) -0.001(2) 0.0001(16) -0.006(2)
C31 0.022(2) 0.024(2) 0.024(2) 0.0010(18) -0.0033(17) 0.0042(17)
C32 0.021(2) 0.021(2) 0.023(2) -0.0033(16) -0.0061(17) 0.0006(16)
C33 0.018(2) 0.024(2) 0.020(2) 0.0000(16) -0.0010(16) -0.0019(16)
C34 0.043(4) 0.038(5) 0.021(4) 0.0113(19) 0.003(3) -0.004(2)

loop_
_atom_type_symbol
_atom_type_description
_atom_type_scat_dispersion_real
_atom_type_scat_dispersion_imag
_atom_type_scat_source
C C 0.0033 0.0016 'International Tables Vol C Tables 4.2.6.8 and 6.1.1.4'
H H 0.0000 0.0000 'International Tables Vol C Tables 4.2.6.8 and 6.1.1.4'
N N 0.0061 0.0033 'International Tables Vol C Tables 4.2.6.8 and 6.1.1.4'
O O 0.0106 0.0060 'International Tables Vol C Tables 4.2.6.8 and 6.1.1.4'
Br Br -0.2901 2.4595 'International Tables Vol C Tables 4.2.6.8 and 6.1.1.4'

loop_
_geom_angle_atom_site_label_1
_geom_angle_atom_site_label_2
_geom_angle_atom_site_label_3
_geom_angle
_geom_angle_site_symmetry_1
_geom_angle_site_symmetry_3
_geom_angle_publ_flag
C9 N1 C1 126.7(3) . . ?
C9 N1 C8 120.8(3) . . ?
C1 N1 C8 111.9(3) . . ?
N1 C1 C16 110.2(3) . . ?
N1 C1 C2 103.6(3) . . ?
C16 C1 C2 114.0(3) . . ?
N1 C1 H1A 109.6 . . ?
C16 C1 H1A 109.6 . . ?
C2 C1 H1A 109.6 . . ?
C26 N2 C18 126.1(3) . . ?
C26 N2 C25 122.0(3) . . ?
C18 N2 C25 111.1(3) . . ?
C16 O2 C17 115.5(5) . . ?
C3 C2 C1 102.0(3) . . ?
C3 C2 H2A 111.4 . . ?
C1 C2 H2A 111.4 . . ?
C3 C2 H2B 111.4 . . ?
C1 C2 H2B 111.4 . . ?
H2A C2 H2B 109.2 . . ?
O3 C3 C4 109.9(4) . . ?
O3 C3 C2 105.7(4) . . ?
C4 C3 C2 118.5(4) . . ?
O3 C3 C8 107.6(3) . . ?
C4 C3 C8 112.1(3) . . ?
C2 C3 C8 102.2(3) . . ?
C3 O3 H3A 109.5 . . ?
C4 O4 H4B 109.5 . . ?
O4 C4 C3 109.5(4) . . ?
O4 C4 C5 111.4(4) . . ?
C3 C4 C5 113.9(4) . . ?
O4 C4 H4A 107.3 . . ?
C3 C4 H4A 107.3 . . ?
C5 C4 H4A 107.3 . . ?
C5 O5 H5B 109.5 . . ?
O5 C5 C4 113.8(5) . . ?
O5 C5 C6 108.0(4) . . ?
C4 C5 C6 112.1(4) . . ?
O5 C5 H5A 107.5 . . ?
C4 C5 H5A 107.5 . . ?
C6 C5 H5A 107.5 . . ?
C6 O6 H6B 109.5 . . ?
O6 C6 C7 110.4(3) . . ?
O6 C6 C5 108.1(4) . . ?
C7 C6 C5 110.9(4) . . ?
O6 C6 H6A 109.1 . . ?
C7 C6 H6A 109.1 . . ?
C5 C6 H6A 109.1 . . ?
C8 C7 C6 113.0(4) . . ?
C8 C7 H7A 109.0 . . ?
C6 C7 H7A 109.0 . . ?
C8 C7 H7B 109.0 . . ?
C6 C7 H7B 109.0 . . ?
H7A C7 H7B 107.8 . . ?
N1 C8 C7 109.7(3) . . ?
N1 C8 C3 101.5(3) . . ?
C7 C8 C3 113.9(3) . . ?
N1 C8 H8A 110.5 . . ?
C7 C8 H8A 110.5 . . ?
C3 C8 H8A 110.4 . . ?
O7 C9 N1 121.8(4) . . ?
O7 C9 C10 119.3(3) . . ?
N1 C9 C10 118.9(3) . . ?
C33 O9 C34 113.6(4) . . ?
C11 C10 C15 120.3(4) . . ?
C11 C10 C9 119.0(4) . . ?
C15 C10 C9 120.6(4) . . ?
C20 O10 H10A 109.5 . . ?
C21 O11 H11B 109.5 . . ?
C10 C11 C12 120.2(4) . . ?
C10 C11 H11A 119.9 . . ?
C12 C11 H11A 119.9 . . ?
C22 O12 H12B 109.5 . . ?
C13 C12 C11 119.1(4) . . ?
C13 C12 H12A 120.4 . . ?
C11 C12 H12A 120.4 . . ?
C23 O13 H13A 109.5 . . ?
C12 C13 C14 121.8(4) . . ?
C12 C13 Br1 120.2(4) . . ?
C14 C13 Br1 118.0(4) . . ?
C13 C14 C15 118.5(4) . . ?
C13 C14 H14A 120.7 . . ?
C15 C14 H14A 120.7 . . ?
C10 C15 C14 119.9(4) . . ?
C10 C15 H15A 120.0 . . ?
C14 C15 H15A 120.0 . . ?
O1 C16 O2 124.4(4) . . ?
O1 C16 C1 126.0(4) . . ?
O2 C16 C1 109.5(3) . . ?
O2 C17 H17A 109.5 . . ?
O2 C17 H17B 109.5 . . ?
H17A C17 H17B 109.5 . . ?
O2 C17 H17C 109.5 . . ?
H17A C17 H17C 109.5 . . ?
H17B C17 H17C 109.5 . . ?
N2 C18 C33 110.3(3) . . ?
N2 C18 C19 103.2(3) . . ?
C33 C18 C19 114.5(3) . . ?
N2 C18 H18A 109.5 . . ?
C33 C18 H18A 109.5 . . ?
C19 C18 H18A 109.5 . . ?
C20 C19 C18 101.9(3) . . ?
C20 C19 H19A 111.4 . . ?
C18 C19 H19A 111.4 . . ?
C20 C19 H19B 111.4 . . ?
C18 C19 H19B 111.4 . . ?
H19A C19 H19B 109.3 . . ?
O10 C20 C25 107.6(3) . . ?
O10 C20 C19 105.9(4) . . ?
C25 C20 C19 102.3(3) . . ?
O10 C20 C21 110.0(4) . . ?
C25 C20 C21 111.7(3) . . ?
C19 C20 C21 118.6(4) . . ?
O11 C21 C20 108.8(4) . . ?
O11 C21 C22 112.2(4) . . ?
C20 C21 C22 114.2(4) . . ?
O11 C21 H21A 107.1 . . ?
C20 C21 H21A 107.1 . . ?
C22 C21 H21A 107.1 . . ?
O12 C22 C23 109.4(4) . . ?
O12 C22 C21 111.0(5) . . ?
C23 C22 C21 111.7(4) . . ?
O12 C22 H22A 108.2 . . ?
C23 C22 H22A 108.2 . . ?
C21 C22 H22A 108.2 . . ?
O13 C23 C22 107.8(4) . . ?
O13 C23 C24 110.6(3) . . ?
C22 C23 C24 112.3(4) . . ?
O13 C23 H23A 108.7 . . ?
C22 C23 H23A 108.7 . . ?
C24 C23 H23A 108.7 . . ?
C23 C24 C25 112.7(4) . . ?
C23 C24 H24A 109.0 . . ?
C25 C24 H24A 109.0 . . ?
C23 C24 H24B 109.0 . . ?
C25 C24 H24B 109.0 . . ?
H24A C24 H24B 107.8 . . ?
N2 C25 C20 102.1(3) . . ?
N2 C25 C24 109.4(3) . . ?
C20 C25 C24 113.9(3) . . ?
N2 C25 H25A 110.4 . . ?
C20 C25 H25A 110.4 . . ?
C24 C25 H25A 110.4 . . ?
O14 C26 N2 120.8(4) . . ?
O14 C26 C27 119.5(3) . . ?
N2 C26 C27 119.6(4) . . ?
C28 C27 C32 120.5(4) . . ?
C28 C27 C26 121.5(4) . . ?
C32 C27 C26 117.9(4) . . ?
C27 C28 C29 119.9(4) . . ?
C27 C28 H28A 120.0 . . ?
C29 C28 H28A 120.0 . . ?
C30 C29 C28 120.0(4) . . ?
C30 C29 H29A 120.0 . . ?
C28 C29 H29A 120.0 . . ?
C29 C30 C31 121.2(4) . . ?
C29 C30 Br2 119.9(4) . . ?
C31 C30 Br2 118.9(4) . . ?
C32 C31 C30 118.8(4) . . ?
C32 C31 H31A 120.6 . . ?
C30 C31 H31A 120.6 . . ?
C31 C32 C27 119.3(4) . . ?
C31 C32 H32A 120.3 . . ?
C27 C32 H32A 120.3 . . ?
O8 C33 O9 123.5(4) . . ?
O8 C33 C18 126.9(4) . . ?
O9 C33 C18 109.4(3) . . ?
O9 C34 H34A 109.5 . . ?
O9 C34 H34B 109.5 . . ?
H34A C34 H34B 109.5 . . ?
O9 C34 H34C 109.5 . . ?
H34A C34 H34C 109.5 . . ?
H34B C34 H34C 109.5 . . ?

loop_
_geom_bond_atom_site_label_1
_geom_bond_atom_site_label_2
_geom_bond_distance
_geom_bond_site_symmetry_2
_geom_bond_publ_flag
Br1 C13 1.900(5) . ?
N1 C9 1.346(5) . ?
N1 C1 1.470(5) . ?
N1 C8 1.482(5) . ?
C1 C16 1.536(6) . ?
C1 C2 1.537(5) . ?
C1 H1A 1.0000 . ?
O1 C16 1.192(6) . ?
Br2 C30 1.898(5) . ?
N2 C26 1.336(5) . ?
N2 C18 1.474(5) . ?
N2 C25 1.487(5) . ?
O2 C16 1.334(5) . ?
O2 C17 1.448(7) . ?
C2 C3 1.532(5) . ?
C2 H2A 0.9900 . ?
C2 H2B 0.9900 . ?
C3 O3 1.431(5) . ?
C3 C4 1.516(6) . ?
C3 C8 1.547(5) . ?
O3 H3A 0.8400 . ?
O4 C4 1.402(5) . ?
O4 H4B 0.8400 . ?
C4 C5 1.528(7) . ?
C4 H4A 1.0000 . ?
O5 C5 1.419(6) . ?
O5 H5B 0.8400 . ?
C5 C6 1.539(7) . ?
C5 H5A 1.0000 . ?
O6 C6 1.421(5) . ?
O6 H6B 0.8400 . ?
C6 C7 1.523(6) . ?
C6 H6A 1.0000 . ?
C7 C8 1.514(6) . ?
C7 H7A 0.9900 . ?
C7 H7B 0.9900 . ?
O7 C9 1.237(5) . ?
O8 C33 1.190(6) . ?
C8 H8A 1.0000 . ?
C9 C10 1.504(6) . ?
O9 C33 1.342(5) . ?
O9 C34 1.433(7) . ?
C10 C11 1.382(6) . ?
C10 C15 1.386(6) . ?
O10 C20 1.438(5) . ?
O10 H10A 0.8400 . ?
O11 C21 1.409(5) . ?
O11 H11B 0.8400 . ?
C11 C12 1.391(6) . ?
C11 H11A 0.9500 . ?
O12 C22 1.425(6) . ?
O12 H12B 0.8400 . ?
C12 C13 1.372(6) . ?
C12 H12A 0.9500 . ?
O13 C23 1.444(5) . ?
O13 H13A 0.8400 . ?
C13 C14 1.393(7) . ?
O14 C26 1.259(5) . ?
C14 C15 1.398(6) . ?
C14 H14A 0.9500 . ?
C15 H15A 0.9500 . ?
C17 H17A 0.9800 . ?
C17 H17B 0.9800 . ?
C17 H17C 0.9800 . ?
C18 C33 1.516(6) . ?
C18 C19 1.536(5) . ?
C18 H18A 1.0000 . ?
C19 C20 1.527(6) . ?
C19 H19A 0.9900 . ?
C19 H19B 0.9900 . ?
C20 C25 1.524(6) . ?
C20 C21 1.541(6) . ?
C21 C22 1.541(7) . ?
C21 H21A 1.0000 . ?
C22 C23 1.510(7) . ?
C22 H22A 1.0000 . ?
C23 C24 1.518(6) . ?
C23 H23A 1.0000 . ?
C24 C25 1.533(6) . ?
C24 H24A 0.9900 . ?
C24 H24B 0.9900 . ?
C25 H25A 1.0000 . ?
C26 C27 1.486(6) . ?
C27 C28 1.375(6) . ?
C27 C32 1.398(5) . ?
C28 C29 1.397(6) . ?
C28 H28A 0.9500 . ?
C29 C30 1.355(7) . ?
C29 H29A 0.9500 . ?
C30 C31 1.408(7) . ?
C31 C32 1.397(6) . ?
C31 H31A 0.9500 . ?
C32 H32A 0.9500 . ?
C34 H34A 0.9800 . ?
C34 H34B 0.9800 . ?
C34 H34C 0.9800 . ?
